data_4061112
loop_
_publ_author_name
'Pittard, Karl A.'
'Lee, John P.'
'Cundari, Thomas R.'
'Gunnoe, T. Brent'
'Petersen, Jeffrey L.'

_publ_section_title
;
 Reactions of TpRu(CO)(NCMe)(Me) (Tp = Hydridotris(pyrazolyl)borate)
 with Heteroaromatic Substrates: Stoichiometric and Catalytic C--H
 Activation
;
_journal_coden_ASTM ORGND7
_journal_issue 23
_journal_name_full Organometallics
_journal_page_first 5514
_journal_page_last 5523
_journal_paper_doi 10.1021/om049508r
_journal_volume 23
_journal_year 2004
_chemical_formula_sum 'C14 H13 B N6 O Ru S'
_chemical_formula_weight 425.24
_space_group_IT_number 2
_symmetry_cell_setting triclinic
_symmetry_space_group_name_Hall '-P 1'
_symmetry_space_group_name_H-M 'P -1'
_cell_angle_alpha 73.405(3)
_cell_angle_beta 77.475(3)
_cell_angle_gamma 78.396(3)
_cell_formula_units_Z 2
_cell_length_a 8.9108(14)
_cell_length_b 9.7896(15)
_cell_length_c 10.1999(17)
_cell_measurement_temperature 295(2)
_cell_volume 823.1(2)
_diffrn_ambient_temperature 295(2)
_exptl_crystal_density_diffrn 1.716
_cod_database_code 4061112

loop_
_symmetry_equiv_pos_as_xyz
'x, y, z'
'-x, -y, -z'

loop_
_atom_site_label
_atom_site_type_symbol
_atom_site_fract_x
_atom_site_fract_y
_atom_site_fract_z
_atom_site_U_iso_or_equiv
_atom_site_adp_type
_atom_site_occupancy
_atom_site_symmetry_multiplicity
_atom_site_calc_flag
_atom_site_refinement_flags
_atom_site_disorder_assembly
_atom_site_disorder_group
Ru1 Ru 0.83543(3) 0.68980(3) 0.90819(3) 0.02921(12) Uani 1 1 d . . .
S1 S 0.79891(12) 0.45098(9) 1.03076(11) 0.0353(2) Uani 1 1 d . . .
O1 O 0.8795(5) 0.7588(4) 1.1621(4) 0.0693(11) Uani 1 1 d . . .
N1 N 0.8702(4) 0.8924(3) 0.7814(4) 0.0352(7) Uani 1 1 d . . .
N2 N 0.7734(4) 0.9625(3) 0.6891(4) 0.0432(8) Uani 1 1 d . . .
N3 N 0.7916(4) 0.6457(3) 0.7274(4) 0.0374(8) Uani 1 1 d . . .
N4 N 0.7061(4) 0.7484(4) 0.6421(4) 0.0398(8) Uani 1 1 d . . .
N5 N 0.5918(4) 0.7806(3) 0.9346(4) 0.0381(8) Uani 1 1 d . . .
N6 N 0.5329(4) 0.8639(3) 0.8212(4) 0.0423(8) Uani 1 1 d . . .
B1 B 0.6381(6) 0.8936(5) 0.6802(6) 0.0453(12) Uani 1 1 d . . .
H1A H 0.576(4) 0.963(3) 0.589(4) 0.025(9) Uiso 1 1 d . . .
C1 C 0.9766(5) 0.9768(4) 0.7639(5) 0.0424(10) Uani 1 1 d . . .
H1 H 1.0588 0.9540 0.8129 0.051 Uiso 1 1 calc R . .
C2 C 0.9485(6) 1.1022(4) 0.6637(5) 0.0533(12) Uani 1 1 d . . .
H2 H 1.0045 1.1793 0.6333 0.064 Uiso 1 1 calc R . .
C3 C 0.8201(6) 1.0886(4) 0.6187(5) 0.0533(12) Uani 1 1 d . . .
H3 H 0.7725 1.1565 0.5497 0.064 Uiso 1 1 calc R . .
C4 C 0.8364(6) 0.5348(5) 0.6696(5) 0.0508(11) Uani 1 1 d . . .
H4 H 0.8971 0.4488 0.7061 0.061 Uiso 1 1 calc R . .
C5 C 0.7791(7) 0.5671(6) 0.5470(6) 0.0661(15) Uani 1 1 d . . .
H5 H 0.7931 0.5085 0.4865 0.079 Uiso 1 1 calc R . .
C6 C 0.6978(6) 0.7025(6) 0.5333(5) 0.0560(12) Uani 1 1 d . . .
H6 H 0.6455 0.7541 0.4605 0.067 Uiso 1 1 calc R . .
C7 C 0.4803(6) 0.7895(4) 1.0422(6) 0.0493(11) Uani 1 1 d . . .
H7 H 0.4894 0.7433 1.1341 0.059 Uiso 1 1 calc R . .
C8 C 0.3481(6) 0.8769(5) 0.9993(7) 0.0620(15) Uani 1 1 d . . .
H8 H 0.2534 0.8990 1.0543 0.074 Uiso 1 1 calc R . .
C9 C 0.3872(5) 0.9233(5) 0.8589(6) 0.0549(13) Uani 1 1 d . . .
H9 H 0.3232 0.9857 0.7995 0.066 Uiso 1 1 calc R . .
C10 C 0.8641(5) 0.7327(4) 1.0629(5) 0.0394(9) Uani 1 1 d . . .
C11 C 0.6366(5) 0.4472(4) 1.1615(5) 0.0466(11) Uani 1 1 d . . .
H11 H 0.5345 0.4806 1.1473 0.056 Uiso 1 1 calc R . .
C12 C 0.6800(5) 0.3896(5) 1.2838(5) 0.0485(11) Uani 1 1 d . . .
H12 H 0.6100 0.3760 1.3669 0.058 Uiso 1 1 calc R . .
C13 C 0.8462(5) 0.3497(4) 1.2770(5) 0.0416(9) Uani 1 1 d . . .
H13 H 0.8913 0.3089 1.3562 0.050 Uiso 1 1 calc R . .
C14 C 0.9324(5) 0.3757(3) 1.1470(4) 0.0326(8) Uani 1 1 d . . .

loop_
_atom_site_aniso_label
_atom_site_aniso_U_11
_atom_site_aniso_U_22
_atom_site_aniso_U_33
_atom_site_aniso_U_23
_atom_site_aniso_U_13
_atom_site_aniso_U_12
Ru1 0.02701(18) 0.03089(15) 0.0299(2) -0.00806(12) -0.00626(13) -0.00254(11)
S1 0.0297(5) 0.0360(4) 0.0392(6) -0.0056(4) -0.0082(4) -0.0059(4)
O1 0.083(3) 0.078(2) 0.064(3) -0.040(2) -0.031(2) 0.003(2)
N1 0.0316(18) 0.0356(14) 0.038(2) -0.0073(14) -0.0102(16) -0.0037(13)
N2 0.043(2) 0.0415(16) 0.042(2) -0.0012(15) -0.0105(18) -0.0088(15)
N3 0.0369(19) 0.0454(16) 0.033(2) -0.0144(15) -0.0081(16) -0.0050(14)
N4 0.0316(18) 0.0549(18) 0.034(2) -0.0085(16) -0.0109(16) -0.0078(15)
N5 0.0297(18) 0.0414(16) 0.042(2) -0.0127(15) -0.0031(16) -0.0036(14)
N6 0.035(2) 0.0399(15) 0.052(2) -0.0072(16) -0.0171(18) -0.0028(14)
B1 0.040(3) 0.044(2) 0.049(3) 0.002(2) -0.019(2) -0.006(2)
C1 0.037(2) 0.045(2) 0.048(3) -0.0137(19) -0.007(2) -0.0108(18)
C2 0.052(3) 0.042(2) 0.061(3) -0.004(2) -0.002(3) -0.019(2)
C3 0.059(3) 0.042(2) 0.049(3) 0.006(2) -0.008(3) -0.011(2)
C4 0.049(3) 0.059(2) 0.050(3) -0.028(2) -0.007(2) -0.002(2)
C5 0.062(3) 0.093(4) 0.060(4) -0.046(3) -0.009(3) -0.012(3)
C6 0.048(3) 0.092(3) 0.035(3) -0.021(2) -0.009(2) -0.020(3)
C7 0.048(3) 0.047(2) 0.053(3) -0.017(2) 0.000(2) -0.008(2)
C8 0.035(3) 0.060(3) 0.091(5) -0.036(3) 0.007(3) 0.000(2)
C9 0.030(2) 0.048(2) 0.085(4) -0.017(2) -0.014(3) 0.0021(19)
C10 0.036(2) 0.0387(17) 0.043(3) -0.0124(18) -0.007(2) 0.0003(16)
C11 0.028(2) 0.047(2) 0.059(3) -0.008(2) -0.001(2) -0.0073(18)
C12 0.032(2) 0.058(2) 0.046(3) -0.008(2) 0.007(2) -0.0057(19)
C13 0.036(2) 0.049(2) 0.033(2) -0.0027(18) -0.0033(19) -0.0049(18)
C14 0.034(2) 0.0319(15) 0.032(2) -0.0069(15) -0.0051(17) -0.0055(15)

loop_
_geom_bond_atom_site_label_1
_geom_bond_atom_site_label_2
_geom_bond_distance
_geom_bond_site_symmetry_2
_geom_bond_publ_flag
Ru1 C10 1.824(4) . ?
Ru1 C14 2.043(4) 2_767 ?
Ru1 N1 2.076(3) . ?
Ru1 N3 2.139(3) . ?
Ru1 N5 2.164(3) . ?
Ru1 S1 2.3653(10) . ?
S1 C11 1.740(5) . ?
S1 C14 1.767(4) . ?
O1 C10 1.154(5) . ?
N1 C1 1.331(5) . ?
N1 N2 1.358(5) . ?
N2 C3 1.335(5) . ?
N2 B1 1.525(6) . ?
N3 C4 1.332(5) . ?
N3 N4 1.352(5) . ?
N4 C6 1.332(5) . ?
N4 B1 1.550(6) . ?
N5 C7 1.321(6) . ?
N5 N6 1.353(5) . ?
N6 C9 1.334(6) . ?
N6 B1 1.523(7) . ?
C1 C2 1.373(7) . ?
C2 C3 1.365(7) . ?
C4 C5 1.383(7) . ?
C5 C6 1.362(8) . ?
C7 C8 1.384(7) . ?
C8 C9 1.362(8) . ?
C11 C12 1.321(7) . ?
C12 C13 1.445(6) . ?
C13 C14 1.363(6) . ?
C14 Ru1 2.043(4) 2_767 ?
